data_4502263
loop_
_publ_author_name
'Pigge, F. Christopher'
'Vangala, Venu R.'
'Swenson, Dale C.'
'Rath, Nigam P.'

_publ_section_title
;
 Examination of Halogen Bonding Interactions in Electronically Distinct
 but Structurally Related Tris(haloarenes)
;
_journal_issue 1
_journal_name_full 'Crystal Growth &amp; Design'
_journal_page_first 224
_journal_paper_doi 10.1021/cg9008625
_journal_volume 10
_journal_year 2010
_chemical_formula_moiety '2(C27 H15 I3 O6), C H2 Cl2'
_chemical_formula_sum 'C55 H32 Cl2 I6 O12'
_chemical_formula_weight 1717.10
_chemical_name_systematic
; 
 ? 
;
_space_group_IT_number 14
_symmetry_cell_setting monoclinic
_symmetry_space_group_name_Hall '-P 2yn'
_symmetry_space_group_name_H-M 'P 1 21/n 1'
_atom_sites_solution_hydrogens geom
_atom_sites_solution_primary direct
_atom_sites_solution_secondary difmap
_audit_creation_method SHELXL-97
_cell_angle_alpha 90.00
_cell_angle_beta 97.928(4)
_cell_angle_gamma 90.00
_cell_formula_units_Z 2
_cell_length_a 4.2535(3)
_cell_length_b 41.981(3)
_cell_length_c 15.1423(12)
_cell_measurement_reflns_used 6812
_cell_measurement_temperature 100(2)
_cell_measurement_theta_max 26.17
_cell_measurement_theta_min 2.37
_cell_volume 2678.1(3)
_computing_cell_refinement 'Bruker-Apex II'
_computing_data_collection 'Bruker-Apex II'
_computing_data_reduction Bruker-SAINT
_computing_molecular_graphics 'Bruker-SHELXTL (Sheldrick, 2006)'
_computing_publication_material 'Bruker-SHELXTL (Sheldrick, 2006)'
_computing_structure_refinement 'Bruker-SHELXTL (Sheldrick, 2006)'
_computing_structure_solution 'Bruker-SHELXTL (Sheldrick, 2006)'
_diffrn_ambient_temperature 100(2)
_diffrn_measured_fraction_theta_full 0.984
_diffrn_measured_fraction_theta_max 0.984
_diffrn_measurement_device_type 'CCD area detector'
_diffrn_measurement_method 'phi and omega scans'
_diffrn_radiation_monochromator graphite
_diffrn_radiation_source 'fine-focus sealed tube'
_diffrn_radiation_type MoK\a
_diffrn_radiation_wavelength 0.71073
_diffrn_reflns_av_R_equivalents 0.0585
_diffrn_reflns_av_sigmaI/netI 0.0393
_diffrn_reflns_limit_h_max 4
_diffrn_reflns_limit_h_min -5
_diffrn_reflns_limit_k_max 51
_diffrn_reflns_limit_k_min -51
_diffrn_reflns_limit_l_max 18
_diffrn_reflns_limit_l_min -18
_diffrn_reflns_number 49424
_diffrn_reflns_theta_full 26.00
_diffrn_reflns_theta_max 26.00
_diffrn_reflns_theta_min 1.44
_exptl_absorpt_coefficient_mu 3.643
_exptl_absorpt_correction_T_max 0.745
_exptl_absorpt_correction_T_min 0.495
_exptl_absorpt_correction_type multi-scan
_exptl_absorpt_process_details 'sadabs v2.10'
_exptl_crystal_colour colourless
_exptl_crystal_density_diffrn 2.129
_exptl_crystal_density_meas ?
_exptl_crystal_density_method 'not measured'
_exptl_crystal_description needle
_exptl_crystal_F_000 1620
_exptl_crystal_size_max 0.40
_exptl_crystal_size_mid 0.04
_exptl_crystal_size_min 0.04
_refine_diff_density_max 1.408
_refine_diff_density_min -2.399
_refine_diff_density_rms 0.220
_refine_ls_extinction_method none
_refine_ls_goodness_of_fit_ref 1.289
_refine_ls_hydrogen_treatment noref
_refine_ls_matrix_type full
_refine_ls_number_parameters 331
_refine_ls_number_reflns 5182
_refine_ls_number_restraints 0
_refine_ls_restrained_S_all 1.289
_refine_ls_R_factor_all 0.0837
_refine_ls_R_factor_gt 0.0736
_refine_ls_shift/su_max 0.000
_refine_ls_shift/su_mean 0.000
_refine_ls_structure_factor_coef Fsqd
_refine_ls_weighting_details 'calc w=1/[\s^2^(Fo^2^)+(0.0384P)^2^+70.0941P] where P=(Fo^2^+2Fc^2^)/3'
_refine_ls_weighting_scheme calc
_refine_ls_wR_factor_gt 0.1660
_refine_ls_wR_factor_ref 0.1698
_reflns_number_gt 4598
_reflns_number_total 5182
_reflns_threshold_expression >2sigma(I)
_cod_data_source_file cg9008625_si_001.cif
_cod_data_source_block f13906
_cod_depositor_comments
;
The following automatic conversions were performed:

'_symmetry_cell_setting' value 'Monoclinic' changed to 'monoclinic'
according to /home/saulius/struct/CIF-dictionaries/cif_core.dic
dictionary named 'cif_core.dic' version 2.4.2 from 2011-04-26.

Automatic conversion script
Id: cif_fix_values 1715 2011-07-08 13:25:40Z adriana 

The following automatic conversions were performed:

'_exptl_crystal_density_meas' value 'no' was changed to '?' - the
value is perceived as not measured.

Automatic conversion script
Id: cif_fix_values 3008 2015-01-20 13:52:24Z robertas 
;
_cod_original_sg_symbol_H-M P2~1~/n
_cod_original_formula_sum 'C55 H32 Cl2 I6 O12 '
_cod_database_code 4502263

loop_
_symmetry_equiv_pos_as_xyz
'x, y, z'
'-x+1/2, y+1/2, -z+1/2'
'-x, -y, -z'
'x-1/2, -y-1/2, z-1/2'

loop_
_atom_site_label
_atom_site_type_symbol
_atom_site_fract_x
_atom_site_fract_y
_atom_site_fract_z
_atom_site_U_iso_or_equiv
_atom_site_adp_type
_atom_site_occupancy
_atom_site_symmetry_multiplicity
_atom_site_calc_flag
_atom_site_refinement_flags
I1 I 1.17121(19) 0.19130(2) 0.28158(5) 0.0239(2) Uani 1 1 d .
I2 I -0.71702(19) 0.260110(18) 1.11635(5) 0.0206(2) Uani 1 1 d .
I3 I -0.3381(2) -0.118278(19) 0.90607(7) 0.0332(3) Uani 1 1 d .
O1 O 0.430(2) 0.1184(2) 0.6070(6) 0.0239(18) Uani 1 1 d .
O2 O 0.424(3) 0.0749(2) 0.5197(7) 0.040(3) Uani 1 1 d .
O3 O -0.142(2) 0.14545(19) 0.8468(5) 0.0230(13) Uani 1 1 d .
O4 O -0.292(2) 0.18219(19) 0.7367(5) 0.0224(18) Uani 1 1 d .
O5 O -0.056(2) 0.03662(19) 0.7689(5) 0.0230(13) Uani 1 1 d .
O6 O 0.328(2) 0.0351(2) 0.8865(6) 0.030(2) Uani 1 1 d .
C1 C 0.249(3) 0.1072(3) 0.6694(8) 0.019(2) Uani 1 1 d .
C2 C 0.135(3) 0.1314(3) 0.7189(7) 0.014(2) Uani 1 1 d .
H2 H 0.1716 0.1531 0.7052 0.017 Uiso 1 1 calc R
C3 C -0.033(3) 0.1237(3) 0.7885(8) 0.019(2) Uani 1 1 d .
C4 C -0.098(3) 0.0921(3) 0.8057(7) 0.017(2) Uani 1 1 d .
H4 H -0.2206 0.0866 0.8513 0.020 Uiso 1 1 calc R
C5 C 0.019(3) 0.0689(3) 0.7547(8) 0.020(2) Uani 1 1 d .
C6 C 0.194(3) 0.0753(3) 0.6867(9) 0.023(3) Uani 1 1 d .
H6 H 0.2725 0.0587 0.6532 0.027 Uiso 1 1 calc R
C7 C 0.502(3) 0.1012(3) 0.5356(8) 0.024(3) Uani 1 1 d .
C8 C 0.682(3) 0.1219(3) 0.4821(8) 0.023(3) Uani 1 1 d .
C9 C 0.752(3) 0.1100(3) 0.4003(8) 0.021(3) Uani 1 1 d .
H9 H 0.6927 0.0889 0.3827 0.026 Uiso 1 1 calc R
C10 C 0.908(3) 0.1291(3) 0.3452(9) 0.028(3) Uani 1 1 d .
H10 H 0.9618 0.1209 0.2909 0.034 Uiso 1 1 calc R
C11 C 0.985(3) 0.1602(3) 0.3698(7) 0.017(2) Uani 1 1 d .
C12 C 0.933(3) 0.1721(3) 0.4515(9) 0.026(3) Uani 1 1 d .
H12 H 1.0027 0.1928 0.4699 0.032 Uiso 1 1 calc R
C13 C 0.777(3) 0.1531(3) 0.5059(8) 0.020(2) Uani 1 1 d .
H13 H 0.7319 0.1615 0.5611 0.024 Uiso 1 1 calc R
C14 C -0.267(3) 0.1737(3) 0.8139(8) 0.019(2) Uani 1 1 d .
C15 C -0.381(3) 0.1923(3) 0.8865(7) 0.016(2) Uani 1 1 d .
C16 C -0.563(3) 0.2192(3) 0.8635(8) 0.017(2) Uani 1 1 d .
H16 H -0.6118 0.2249 0.8024 0.021 Uiso 1 1 calc R
C17 C -0.678(3) 0.2380(3) 0.9289(8) 0.022(3) Uani 1 1 d .
H17 H -0.8131 0.2557 0.9127 0.026 Uiso 1 1 calc R
C18 C -0.589(3) 0.2301(3) 1.0173(8) 0.0182(17) Uani 1 1 d .
C19 C -0.410(3) 0.2030(3) 1.0420(8) 0.021(3) Uani 1 1 d .
H19 H -0.3577 0.1974 1.1031 0.025 Uiso 1 1 calc R
C20 C -0.308(3) 0.1841(3) 0.9753(8) 0.0182(17) Uani 1 1 d .
H20 H -0.1869 0.1654 0.9913 0.022 Uiso 1 1 calc R
C21 C 0.115(3) 0.0224(3) 0.8396(8) 0.020(2) Uani 1 1 d .
C22 C 0.004(3) -0.0106(3) 0.8524(9) 0.023(3) Uani 1 1 d .
C23 C 0.135(3) -0.0274(3) 0.9297(9) 0.028(3) Uani 1 1 d .
H23 H 0.2887 -0.0175 0.9724 0.034 Uiso 1 1 calc R
C24 C 0.038(3) -0.0581(3) 0.9430(8) 0.024(3) Uani 1 1 d .
H24 H 0.1281 -0.0696 0.9944 0.029 Uiso 1 1 calc R
C25 C -0.186(3) -0.0721(3) 0.8822(9) 0.025(3) Uani 1 1 d .
C26 C -0.316(4) -0.0563(3) 0.8055(9) 0.034(3) Uani 1 1 d .
H26 H -0.4680 -0.0666 0.7633 0.041 Uiso 1 1 calc R
C27 C -0.222(3) -0.0251(3) 0.7905(9) 0.029(3) Uani 1 1 d .
H27 H -0.3118 -0.0140 0.7385 0.035 Uiso 1 1 calc R
Cl1 Cl 0.0944(17) -0.01189(14) 0.5917(4) 0.0862(17) Uani 1 1 d .
C1S C -0.182(10) 0.0078(13) 0.514(3) 0.094(18) Uani 0.50 1 d P
H1S1 H -0.3861 -0.0037 0.5113 0.112 Uiso 0.50 1 d PR
H1S2 H -0.2156 0.0294 0.5380 0.112 Uiso 0.50 1 d PR

loop_
_atom_site_aniso_label
_atom_site_aniso_U_11
_atom_site_aniso_U_22
_atom_site_aniso_U_33
_atom_site_aniso_U_23
_atom_site_aniso_U_13
_atom_site_aniso_U_12
I1 0.0230(4) 0.0313(5) 0.0183(4) 0.0031(3) 0.0059(3) 0.0037(3)
I2 0.0240(4) 0.0197(4) 0.0193(4) -0.0017(3) 0.0075(3) -0.0017(3)
I3 0.0272(5) 0.0167(4) 0.0558(6) 0.0101(4) 0.0061(4) 0.0004(3)
O1 0.022(5) 0.023(4) 0.025(5) -0.002(4) 0.002(4) 0.002(3)
O2 0.055(7) 0.034(6) 0.033(6) -0.013(5) 0.014(5) -0.021(5)
O3 0.038(4) 0.019(3) 0.012(3) 0.001(2) 0.002(2) 0.000(3)
O4 0.030(5) 0.020(4) 0.016(4) 0.001(3) 0.002(3) -0.001(3)
O5 0.038(4) 0.019(3) 0.012(3) 0.001(2) 0.002(2) 0.000(3)
O6 0.033(5) 0.019(4) 0.033(5) 0.004(4) -0.008(4) -0.005(4)
C1 0.011(5) 0.027(6) 0.018(6) -0.004(5) 0.004(4) 0.007(4)
C2 0.018(6) 0.012(5) 0.013(5) 0.006(4) 0.000(4) -0.002(4)
C3 0.020(6) 0.021(6) 0.016(6) -0.001(5) 0.003(5) 0.003(5)
C4 0.019(6) 0.014(5) 0.017(6) 0.004(4) 0.001(4) 0.001(4)
C5 0.032(7) 0.011(5) 0.016(6) 0.003(4) 0.000(5) -0.001(5)
C6 0.022(6) 0.014(6) 0.033(7) 0.001(5) 0.003(5) 0.000(5)
C7 0.018(6) 0.035(8) 0.020(6) -0.008(5) 0.004(5) 0.006(5)
C8 0.027(7) 0.020(6) 0.019(6) -0.004(5) -0.011(5) 0.007(5)
C9 0.021(6) 0.027(7) 0.016(6) -0.007(5) 0.003(5) -0.003(5)
C10 0.025(7) 0.030(7) 0.032(7) -0.006(6) 0.014(6) -0.002(5)
C11 0.014(6) 0.019(6) 0.017(6) 0.003(5) 0.001(4) 0.004(4)
C12 0.023(7) 0.016(6) 0.038(8) 0.004(5) -0.005(5) 0.002(5)
C13 0.022(6) 0.021(6) 0.017(6) 0.005(5) 0.003(5) 0.009(5)
C14 0.009(5) 0.021(6) 0.025(6) 0.007(5) 0.003(4) -0.006(4)
C15 0.023(6) 0.012(5) 0.016(6) 0.004(4) 0.010(5) -0.005(4)
C16 0.015(6) 0.021(6) 0.018(6) 0.002(5) 0.007(4) -0.003(4)
C17 0.014(6) 0.028(7) 0.021(6) 0.000(5) -0.001(5) 0.003(5)
C18 0.020(4) 0.013(4) 0.020(4) 0.004(3) 0.001(3) 0.002(3)
C19 0.031(7) 0.020(6) 0.011(5) -0.002(5) -0.003(5) 0.002(5)
C20 0.020(4) 0.013(4) 0.020(4) 0.004(3) 0.001(3) 0.002(3)
C21 0.029(7) 0.011(5) 0.021(6) 0.002(5) 0.007(5) 0.004(5)
C22 0.026(7) 0.013(6) 0.032(7) -0.001(5) 0.010(5) 0.001(5)
C23 0.042(8) 0.015(6) 0.027(7) 0.001(5) 0.005(6) 0.005(5)
C24 0.040(8) 0.016(6) 0.018(6) 0.006(5) 0.008(5) 0.012(5)
C25 0.028(7) 0.020(6) 0.028(7) 0.009(5) 0.011(5) 0.000(5)
C26 0.054(9) 0.020(7) 0.025(7) 0.003(5) -0.010(6) -0.013(6)
C27 0.030(7) 0.017(6) 0.036(8) 0.011(6) -0.006(6) 0.001(5)
Cl1 0.110(5) 0.071(4) 0.075(4) -0.004(3) 0.006(3) 0.003(3)
C1S 0.06(3) 0.13(4) 0.10(4) 0.06(3) 0.05(3) 0.04(3)

loop_
_atom_type_symbol
_atom_type_description
_atom_type_scat_dispersion_real
_atom_type_scat_dispersion_imag
_atom_type_scat_source
C C 0.0033 0.0016 'International Tables Vol C Tables 4.2.6.8 and 6.1.1.4'
H H 0.0000 0.0000 'International Tables Vol C Tables 4.2.6.8 and 6.1.1.4'
O O 0.0106 0.0060 'International Tables Vol C Tables 4.2.6.8 and 6.1.1.4'
Cl Cl 0.1484 0.1585 'International Tables Vol C Tables 4.2.6.8 and 6.1.1.4'
I I -0.4742 1.8119 'International Tables Vol C Tables 4.2.6.8 and 6.1.1.4'

loop_
_geom_angle_atom_site_label_1
_geom_angle_atom_site_label_2
_geom_angle_atom_site_label_3
_geom_angle
_geom_angle_site_symmetry_1
_geom_angle_site_symmetry_3
C7 O1 C1 124.5(10) . .
C14 O3 C3 119.0(9) . .
C21 O5 C5 115.9(9) . .
O1 C1 C2 112.8(10) . .
O1 C1 C6 125.7(10) . .
C2 C1 C6 121.4(11) . .
C1 C2 C3 119.6(10) . .
C1 C2 H2 120.2 . .
C3 C2 H2 120.2 . .
C4 C3 C2 120.1(10) . .
C4 C3 O3 114.5(10) . .
C2 C3 O3 125.4(10) . .
C5 C4 C3 118.3(11) . .
C5 C4 H4 120.9 . .
C3 C4 H4 120.9 . .
C6 C5 C4 123.8(11) . .
C6 C5 O5 117.1(10) . .
C4 C5 O5 119.0(10) . .
C5 C6 C1 116.8(11) . .
C5 C6 H6 121.6 . .
C1 C6 H6 121.6 . .
O2 C7 O1 125.0(12) . .
O2 C7 C8 126.7(11) . .
O1 C7 C8 108.3(11) . .
C13 C8 C9 118.0(12) . .
C13 C8 C7 124.2(11) . .
C9 C8 C7 117.7(11) . .
C10 C9 C8 120.1(12) . .
C10 C9 H9 120.0 . .
C8 C9 H9 120.0 . .
C11 C10 C9 119.8(12) . .
C11 C10 H10 120.1 . .
C9 C10 H10 120.1 . .
C12 C11 C10 121.4(11) . .
C12 C11 I1 117.9(9) . .
C10 C11 I1 120.7(9) . .
C13 C12 C11 118.6(11) . .
C13 C12 H12 120.7 . .
C11 C12 H12 120.7 . .
C12 C13 C8 122.0(12) . .
C12 C13 H13 119.0 . .
C8 C13 H13 119.0 . .
O4 C14 O3 126.0(11) . .
O4 C14 C15 124.2(11) . .
O3 C14 C15 109.8(9) . .
C20 C15 C16 119.5(10) . .
C20 C15 C14 122.3(10) . .
C16 C15 C14 118.2(10) . .
C15 C16 C17 121.2(11) . .
C15 C16 H16 119.4 . .
C17 C16 H16 119.4 . .
C18 C17 C16 118.1(11) . .
C18 C17 H17 120.9 . .
C16 C17 H17 120.9 . .
C17 C18 C19 121.6(11) . .
C17 C18 I2 119.2(8) . .
C19 C18 I2 119.2(9) . .
C18 C19 C20 118.9(11) . .
C18 C19 H19 120.6 . .
C20 C19 H19 120.6 . .
C15 C20 C19 120.6(11) . .
C15 C20 H20 119.7 . .
C19 C20 H20 119.7 . .
O6 C21 O5 123.7(10) . .
O6 C21 C22 124.6(11) . .
O5 C21 C22 111.7(11) . .
C27 C22 C23 119.7(11) . .
C27 C22 C21 121.8(11) . .
C23 C22 C21 118.6(12) . .
C24 C23 C22 119.9(13) . .
C24 C23 H23 120.1 . .
C22 C23 H23 120.1 . .
C25 C24 C23 120.0(12) . .
C25 C24 H24 120.0 . .
C23 C24 H24 120.0 . .
C24 C25 C26 121.3(11) . .
C24 C25 I3 119.1(9) . .
C26 C25 I3 119.6(10) . .
C25 C26 C27 119.8(12) . .
C25 C26 H26 120.1 . .
C27 C26 H26 120.1 . .
C22 C27 C26 119.4(12) . .
C22 C27 H27 120.3 . .
C26 C27 H27 120.3 . .
C1S Cl1 C1S 62(2) 3_556 .
Cl1 C1S Cl1 118(2) 3_556 .
Cl1 C1S C1S 60(2) 3_556 3_556
Cl1 C1S C1S 58(2) . 3_556
Cl1 C1S H1S1 107.8 3_556 .
Cl1 C1S H1S1 107.8 . .
C1S C1S H1S1 126.2 3_556 .
Cl1 C1S H1S2 108.0 3_556 .
Cl1 C1S H1S2 107.9 . .
C1S C1S H1S2 126.6 3_556 .
H1S1 C1S H1S2 107.2 . .

loop_
_geom_bond_atom_site_label_1
_geom_bond_atom_site_label_2
_geom_bond_distance
_geom_bond_site_symmetry_2
I1 C11 2.100(11) .
I2 C18 2.087(12) .
I3 C25 2.090(12) .
O1 C7 1.369(14) .
O1 C1 1.381(14) .
O2 C7 1.168(16) .
O3 C14 1.363(14) .
O3 C3 1.395(14) .
O4 C14 1.214(14) .
O5 C21 1.349(14) .
O5 C5 1.416(14) .
O6 C21 1.196(15) .
C1 C2 1.389(15) .
C1 C6 1.393(17) .
C2 C3 1.391(15) .
C2 H2 0.9500 .
C3 C4 1.386(16) .
C4 C5 1.378(16) .
C4 H4 0.9500 .
C5 C6 1.377(17) .
C6 H6 0.9500 .
C7 C8 1.471(18) .
C8 C13 1.404(17) .
C8 C9 1.405(16) .
C9 C10 1.390(18) .
C9 H9 0.9500 .
C10 C11 1.384(17) .
C10 H10 0.9500 .
C11 C12 1.379(17) .
C12 C13 1.378(17) .
C12 H12 0.9500 .
C13 H13 0.9500 .
C14 C15 1.484(16) .
C15 C20 1.383(16) .
C15 C16 1.386(16) .
C16 C17 1.407(16) .
C16 H16 0.9500 .
C17 C18 1.381(16) .
C17 H17 0.9500 .
C18 C19 1.392(16) .
C19 C20 1.401(16) .
C19 H19 0.9500 .
C20 H20 0.9500 .
C21 C22 1.482(16) .
C22 C27 1.388(18) .
C22 C23 1.415(18) .
C23 C24 1.376(17) .
C23 H23 0.9500 .
C24 C25 1.364(19) .
C24 H24 0.9500 .
C25 C26 1.384(18) .
C26 C27 1.394(17) .
C26 H26 0.9500 .
C27 H27 0.9500 .
Cl1 C1S 1.71(4) 3_556
Cl1 C1S 1.75(4) .
C1S Cl1 1.71(4) 3_556
C1S C1S 1.79(7) 3_556
C1S H1S1 0.9900 .
C1S H1S2 0.9900 .

loop_
_geom_torsion_atom_site_label_1
_geom_torsion_atom_site_label_2
_geom_torsion_atom_site_label_3
_geom_torsion_atom_site_label_4
_geom_torsion
_geom_torsion_site_symmetry_1
_geom_torsion_site_symmetry_4
C7 O1 C1 C2 -162.5(10) . .
C7 O1 C1 C6 20.7(18) . .
O1 C1 C2 C3 -175.6(10) . .
C6 C1 C2 C3 1.4(17) . .
C1 C2 C3 C4 -3.0(17) . .
C1 C2 C3 O3 175.7(11) . .
C14 O3 C3 C4 -141.2(10) . .
C14 O3 C3 C2 40.0(16) . .
C2 C3 C4 C5 2.8(17) . .
O3 C3 C4 C5 -176.1(10) . .
C3 C4 C5 C6 -1.0(19) . .
C3 C4 C5 O5 -177.5(10) . .
C21 O5 C5 C6 103.8(12) . .
C21 O5 C5 C4 -79.4(14) . .
C4 C5 C6 C1 -0.6(19) . .
O5 C5 C6 C1 176.0(10) . .
O1 C1 C6 C5 177.0(11) . .
C2 C1 C6 C5 0.4(18) . .
C1 O1 C7 O2 -2(2) . .
C1 O1 C7 C8 176.8(10) . .
O2 C7 C8 C13 -178.0(13) . .
O1 C7 C8 C13 3.8(16) . .
O2 C7 C8 C9 5(2) . .
O1 C7 C8 C9 -173.6(10) . .
C13 C8 C9 C10 -0.6(18) . .
C7 C8 C9 C10 176.9(12) . .
C8 C9 C10 C11 -2.1(19) . .
C9 C10 C11 C12 5.2(19) . .
C9 C10 C11 I1 -172.7(9) . .
C10 C11 C12 C13 -5.4(18) . .
I1 C11 C12 C13 172.5(9) . .
C11 C12 C13 C8 2.6(18) . .
C9 C8 C13 C12 0.4(18) . .
C7 C8 C13 C12 -177.0(12) . .
C3 O3 C14 O4 -0.2(17) . .
C3 O3 C14 C15 177.4(9) . .
O4 C14 C15 C20 -170.5(11) . .
O3 C14 C15 C20 11.8(15) . .
O4 C14 C15 C16 8.5(17) . .
O3 C14 C15 C16 -169.2(10) . .
C20 C15 C16 C17 -0.6(17) . .
C14 C15 C16 C17 -179.6(10) . .
C15 C16 C17 C18 3.7(17) . .
C16 C17 C18 C19 -4.7(18) . .
C16 C17 C18 I2 174.1(8) . .
C17 C18 C19 C20 2.7(19) . .
I2 C18 C19 C20 -176.1(9) . .
C16 C15 C20 C19 -1.5(17) . .
C14 C15 C20 C19 177.5(11) . .
C18 C19 C20 C15 0.5(18) . .
C5 O5 C21 O6 -2.9(17) . .
C5 O5 C21 C22 176.0(9) . .
O6 C21 C22 C27 -173.3(13) . .
O5 C21 C22 C27 7.8(16) . .
O6 C21 C22 C23 6.3(19) . .
O5 C21 C22 C23 -172.7(10) . .
C27 C22 C23 C24 0.2(19) . .
C21 C22 C23 C24 -179.3(11) . .
C22 C23 C24 C25 -0.9(19) . .
C23 C24 C25 C26 2(2) . .
C23 C24 C25 I3 -178.1(9) . .
C24 C25 C26 C27 -2(2) . .
I3 C25 C26 C27 178.2(11) . .
C23 C22 C27 C26 0(2) . .
C21 C22 C27 C26 179.4(13) . .
C25 C26 C27 C22 1(2) . .
C1S Cl1 C1S Cl1 0.004(8) 3_556 3_556
